data_9001561
loop_
_publ_author_name
'Della Ventura, G.'
'Robert, J.-L.'
'Beny, J.-M.'
'Raudsepp, M.'
'Hawthorne, F. C.'

_publ_section_title
;
 The OH-F substitution in Ti-rich potassium richterite: Rietveld structure
 refinement and FTIR and micro-Raman spectroscopic studies of synthetic
 amphiboles in the system K2O-Na2O-CaO-MgO-SiO2-TiO2-H2O-HF
 Sample Rich61
 Atomic parameters from ICSD
;
_journal_name_full 'American Mineralogist'
_journal_page_first 980
_journal_page_last 987
_journal_volume 78
_journal_year 1993
_chemical_formula_sum 'Ca F1.2 H0.8 K Mg5 Na O22.8 Si7.6 Ti0.4'
_chemical_name_mineral Richterite
_space_group_IT_number 12
_symmetry_space_group_name_Hall '-C 2y'
_symmetry_space_group_name_H-M 'C 1 2/m 1'
_cell_angle_alpha 90
_cell_angle_beta 104.874
_cell_angle_gamma 90
_cell_formula_units_Z 2
_cell_length_a 10.0262
_cell_length_b 18.0194
_cell_length_c 5.2871
_cell_volume 923.194
_database_code_amcsd 0001612
_exptl_crystal_density_diffrn 3.039
_cod_original_cell_volume 923.193
_cod_original_formula_sum 'O22.8 (F1.2 Si7.6) Ti.4 Mg5 (Na Ca) K H.8'
_cod_database_code 9001561

loop_
_space_group_symop_operation_xyz
x,y,z
1/2+x,1/2+y,z
x,-y,z
1/2+x,1/2-y,z
-x,y,-z
1/2-x,1/2+y,-z
-x,-y,-z
1/2-x,1/2-y,-z

loop_
_atom_site_label
_atom_site_fract_x
_atom_site_fract_y
_atom_site_fract_z
_atom_site_occupancy
_atom_site_U_iso_or_equiv
_atom_site_type_symbol
_atom_site_attached_hydrogens
O1 0.11180 0.08880 0.21300 1.00000 0.01013 O 0
O2 0.11530 0.17000 0.72550 1.00000 0.01013 O 0
O-H 0.10400 0.00000 0.71630 0.40000 0.01013 O 1
F 0.10400 0.00000 0.71630 0.60000 0.01013 F 0
O4 0.35460 0.24720 0.79200 1.00000 0.01013 O 0
O5 0.33830 0.12810 0.09570 1.00000 0.01393 O 0
O6 0.33830 0.11600 0.59180 1.00000 0.01393 O 0
O7 0.33260 0.00000 0.31050 1.00000 0.01520 O 0
Si1 0.27720 0.08560 0.29990 1.00000 0.00507 Si 0
Si2 0.28440 0.17060 0.81180 0.90000 0.00507 Si 0
Ti 0.28440 0.17060 0.81180 0.10000 0.00507 Ti 0
Mg1 0.00000 0.09000 0.50000 1.00000 0.00760 Mg 0
Mg2 0.00000 0.17890 0.00000 1.00000 0.00760 Mg 0
Mg3 0.00000 0.00000 0.00000 1.00000 0.00760 Mg 0
Na 0.00000 0.27620 0.50000 0.50000 0.01140 Na 0
Ca 0.00000 0.27620 0.50000 0.50000 0.01140 Ca 0
K 0.02630 0.50000 0.05780 0.50000 0.02913 K 0

loop_
_cod_changelog_entry_id
_cod_changelog_entry_author
_cod_changelog_entry_date
_cod_changelog_entry_text
1
;cod-tools version 3.8.0
Id: cif_guess_AMCSD_atom_types 9574 2023-05-10 09:00:05Z saulius
;
2023-05-10T18:47:32+03:00
;Derived atom types and hydrogen counts
from atom names that follow the AMCSD naming convention
(Wat == water, O-H == hydroxyl).
;

loop_
_cod_related_entry_id
_cod_related_entry_database
_cod_related_entry_code
1 AMCSD 0001612
